data_7013424
loop_
_publ_author_name
'Seeber, Georg'
'Long, De-Liang'
'Kariuki, Benson M.'
'Cronin, Leroy'

_publ_section_title
;
 Palladium(ii)-based cis,trans-1,3,5-triaminocyclohexane complexes
 demonstrating a variety of coordination modes and
 architecturesElectronic supplementary information (ESI) available: A
 detailed description of the coordinative flexibility of trans-tach.
 Fig. S1: Diagram defining interplanar angle ? and torsion angle ?.
 Table S1: interplanar angles ? and torsion angles ? for complexes 1?7.
 See http://www.rsc.org/suppdata/dt/b3/b307616d/
;
_journal_issue 23
_journal_name_full 'Dalton Transactions'
_journal_page_first 4498
_journal_paper_doi 10.1039/b307616d
_journal_year 2003
_chemical_formula_moiety '(C12 H32 N6 Pd 4+), 2(S O4 2-), 6(H2 O)'
_chemical_formula_sum 'C12 H44 N6 O14 Pd S2'
_chemical_formula_weight 667.05
_chemical_name_common 'Complex 4 (Pd(LH)2)(SO4)2'
_chemical_name_systematic
;
Complex 4
[Pd(LH)2](SO4)2
;
_space_group_IT_number 14
_symmetry_cell_setting monoclinic
_symmetry_space_group_name_Hall '-P 2yn'
_symmetry_space_group_name_H-M 'P 1 21/n 1'
_atom_sites_solution_hydrogens geom
_atom_sites_solution_primary direct
_atom_sites_solution_secondary difmap
_audit_creation_method SHELXL-97
_cell_angle_alpha 90.00
_cell_angle_beta 99.1200(10)
_cell_angle_gamma 90.00
_cell_formula_units_Z 2
_cell_length_a 8.2588(2)
_cell_length_b 17.3414(4)
_cell_length_c 9.1518(2)
_cell_measurement_reflns_used 5618
_cell_measurement_temperature 120(2)
_cell_measurement_theta_max 35.0
_cell_measurement_theta_min 2.3
_cell_volume 1294.14(5)
_computing_cell_refinement 'HKL Scalepack (Otwinowski & Minor, 1997)'
_computing_data_collection 'Collect (Nonius BV, 1997-2000)'
_computing_data_reduction 'HKL Denzo and Scalepack (Otwinowski & Minor, 1997)'
_computing_molecular_graphics 'WinGX (Farrugia, 1999)'
_computing_publication_material 'WinGX (Farrugia, 1999)'
_computing_structure_refinement 'SHELXL-97 (Sheldrick, 1997)'
_computing_structure_solution 'SHELXL-97 (Sheldrick, 1997)'
_diffrn_ambient_temperature 120(2)
_diffrn_measured_fraction_theta_full 0.982
_diffrn_measured_fraction_theta_max 0.982
_diffrn_measurement_device_type 'Kappa CCD'
_diffrn_measurement_method Omega
_diffrn_radiation_monochromator graphite
_diffrn_radiation_source 'fine-focus sealed tube'
_diffrn_radiation_type MoK\a
_diffrn_radiation_wavelength 0.71073
_diffrn_reflns_av_R_equivalents 0.0527
_diffrn_reflns_av_sigmaI/netI 0.0392
_diffrn_reflns_limit_h_max 13
_diffrn_reflns_limit_h_min -13
_diffrn_reflns_limit_k_max 27
_diffrn_reflns_limit_k_min 0
_diffrn_reflns_limit_l_max 14
_diffrn_reflns_limit_l_min 0
_diffrn_reflns_number 23350
_diffrn_reflns_theta_full 35.05
_diffrn_reflns_theta_max 35.05
_diffrn_reflns_theta_min 2.35
_exptl_absorpt_coefficient_mu 0.952
_exptl_absorpt_correction_type none
_exptl_crystal_colour colourless
_exptl_crystal_density_diffrn 1.712
_exptl_crystal_density_method 'not measured'
_exptl_crystal_description block
_exptl_crystal_F_000 696
_exptl_crystal_size_max 0.2
_exptl_crystal_size_mid 0.16
_exptl_crystal_size_min 0.06
_refine_diff_density_max 0.712
_refine_diff_density_min -1.004
_refine_diff_density_rms 0.112
_refine_ls_extinction_method none
_refine_ls_goodness_of_fit_ref 1.053
_refine_ls_hydrogen_treatment mixed
_refine_ls_matrix_type full
_refine_ls_number_parameters 178
_refine_ls_number_reflns 5618
_refine_ls_number_restraints 9
_refine_ls_restrained_S_all 1.053
_refine_ls_R_factor_all 0.0495
_refine_ls_R_factor_gt 0.0326
_refine_ls_shift/su_max 0.001
_refine_ls_shift/su_mean 0.000
_refine_ls_structure_factor_coef Fsqd
_refine_ls_weighting_details 'calc w=1/[\s^2^(Fo^2^)+(0.0279P)^2^+1.1423P] where P=(Fo^2^+2Fc^2^)/3'
_refine_ls_weighting_scheme calc
_refine_ls_wR_factor_gt 0.0686
_refine_ls_wR_factor_ref 0.0760
_reflns_number_gt 4538
_reflns_number_total 5618
_reflns_threshold_expression >2sigma(I)
_cod_data_source_file b307616d.txt
_cod_data_source_block 4
_cod_depositor_comments
;
The following automatic conversions were performed:
'_symmetry_cell_setting' value 'Monoclinic' changed to 'monoclinic'
according to '/home/saulius/struct/CIF-dictionaries/cif_core.dic'
dictionary named 'cif_core.dic' version 2.4.1 from 2010-06-29.

Automatic conversion script
Id: cif_fix_enum 1527 2010-12-29 10:47:43Z saulius 
;
_cod_original_sg_symbol_H-M P21/n
_cod_database_code 7013424

loop_
_symmetry_equiv_pos_as_xyz
'x, y, z'
'-x+1/2, y+1/2, -z+1/2'
'-x, -y, -z'
'x-1/2, -y-1/2, z-1/2'

loop_
_atom_site_label
_atom_site_type_symbol
_atom_site_fract_x
_atom_site_fract_y
_atom_site_fract_z
_atom_site_U_iso_or_equiv
_atom_site_adp_type
_atom_site_occupancy
_atom_site_symmetry_multiplicity
_atom_site_calc_flag
_atom_site_refinement_flags
_atom_site_disorder_assembly
_atom_site_disorder_group
C1 C -0.03784(19) -0.13643(9) 0.21478(17) 0.0148(3) Uani 1 1 d . . .
H1 H 0.0115 -0.1550 0.3129 0.018 Uiso 1 1 calc R . .
C2 C 0.0263(2) -0.18733(10) 0.09991(18) 0.0177(3) Uani 1 1 d . . .
H2C H 0.1419 -0.1766 0.1020 0.021 Uiso 1 1 calc R . .
H2D H 0.0161 -0.2410 0.1272 0.021 Uiso 1 1 calc R . .
C3 C -0.06366(19) -0.17545(10) -0.05745(17) 0.0152(3) Uani 1 1 d . . .
H3 H -0.0304 -0.2170 -0.1191 0.018 Uiso 1 1 calc R . .
C4 C -0.2495(2) -0.18066(10) -0.06408(17) 0.0166(3) Uani 1 1 d . . .
H4A H -0.3029 -0.1673 -0.1630 0.020 Uiso 1 1 calc R . .
H4B H -0.2790 -0.2334 -0.0445 0.020 Uiso 1 1 calc R . .
C5 C -0.31156(19) -0.12716(10) 0.04768(17) 0.0145(3) Uani 1 1 d . . .
H5 H -0.2908 -0.0736 0.0219 0.017 Uiso 1 1 calc R . .
C6 C -0.22417(19) -0.14322(10) 0.20408(17) 0.0157(3) Uani 1 1 d . . .
H6A H -0.2517 -0.1947 0.2333 0.019 Uiso 1 1 calc R . .
H6B H -0.2619 -0.1069 0.2720 0.019 Uiso 1 1 calc R . .
N1 N 0.01349(17) -0.05435(8) 0.20215(15) 0.0148(2) Uani 1 1 d . . .
H1A H 0.1185 -0.0510 0.2469 0.018 Uiso 1 1 calc R . .
H1B H -0.0462 -0.0260 0.2565 0.018 Uiso 1 1 calc R . .
N2 N -0.01767(17) -0.10048(8) -0.12051(15) 0.0151(2) Uani 1 1 d . . .
H2A H -0.0908 -0.0919 -0.2028 0.018 Uiso 1 1 calc R . .
H2B H 0.0801 -0.1077 -0.1501 0.018 Uiso 1 1 calc R . .
N3 N -0.49242(16) -0.13857(9) 0.03916(16) 0.0168(3) Uani 1 1 d . . .
H3A H -0.5423 -0.1288 -0.0525 0.025 Uiso 1 1 calc R . .
H3B H -0.5302 -0.1066 0.1020 0.025 Uiso 1 1 calc R . .
H3C H -0.5123 -0.1871 0.0628 0.025 Uiso 1 1 calc R . .
O1 O -0.92996(17) -0.54268(8) -0.28896(14) 0.0246(3) Uani 1 1 d . . .
O2 O -0.92567(16) -0.61171(8) -0.05950(14) 0.0230(3) Uani 1 1 d . . .
O3 O -0.75669(15) -0.65305(8) -0.23849(15) 0.0212(2) Uani 1 1 d . . .
O4 O -0.68954(15) -0.53605(8) -0.09921(14) 0.0217(3) Uani 1 1 d . . .
S1 S -0.82468(5) -0.58560(2) -0.17001(4) 0.01508(8) Uani 1 1 d . . .
Pd1 Pd 0.0000 0.0000 0.0000 0.01150(4) Uani 1 2 d S . .
O5 O -0.73930(16) -0.41618(8) 0.08848(14) 0.0205(2) Uani 1 1 d D . .
H51 H -0.726(3) -0.4552(12) 0.038(3) 0.031 Uiso 1 1 d D . .
H52 H -0.840(2) -0.4112(14) 0.084(3) 0.031 Uiso 1 1 d D . .
O6 O -0.53335(18) -0.29366(8) 0.07203(16) 0.0257(3) Uani 1 1 d D . .
H61 H -0.604(2) -0.3305(13) 0.069(3) 0.039 Uiso 1 1 d D . .
H62 H -0.446(2) -0.3133(15) 0.113(3) 0.039 Uiso 1 1 d D . .
O7 O -0.86755(16) -0.57201(8) 0.23034(14) 0.0205(2) Uani 1 1 d D . .
H71 H -0.880(3) -0.5861(14) 0.1408(19) 0.031 Uiso 1 1 d D . .
H72 H -0.920(3) -0.5312(11) 0.233(3) 0.031 Uiso 1 1 d D . .

loop_
_atom_site_aniso_label
_atom_site_aniso_U_11
_atom_site_aniso_U_22
_atom_site_aniso_U_33
_atom_site_aniso_U_23
_atom_site_aniso_U_13
_atom_site_aniso_U_12
C1 0.0163(7) 0.0153(7) 0.0125(6) 0.0031(5) 0.0013(5) -0.0011(5)
C2 0.0164(7) 0.0159(7) 0.0206(7) 0.0026(6) 0.0020(6) 0.0020(6)
C3 0.0170(7) 0.0135(7) 0.0161(7) -0.0013(5) 0.0052(5) -0.0007(5)
C4 0.0169(7) 0.0190(8) 0.0148(6) -0.0026(6) 0.0050(5) -0.0045(6)
C5 0.0144(6) 0.0157(7) 0.0140(6) 0.0008(5) 0.0037(5) -0.0014(5)
C6 0.0168(7) 0.0177(7) 0.0130(6) 0.0007(5) 0.0040(5) -0.0018(6)
N1 0.0147(6) 0.0154(6) 0.0141(6) 0.0008(5) 0.0018(5) -0.0017(5)
N2 0.0159(6) 0.0155(6) 0.0146(6) -0.0005(5) 0.0051(5) -0.0017(5)
N3 0.0155(6) 0.0200(7) 0.0151(5) 0.0005(5) 0.0025(5) 0.0003(5)
O1 0.0291(7) 0.0249(7) 0.0182(6) -0.0015(5) -0.0014(5) 0.0053(5)
O2 0.0197(6) 0.0313(7) 0.0191(6) -0.0027(5) 0.0071(5) -0.0052(5)
O3 0.0200(6) 0.0187(6) 0.0261(6) -0.0067(5) 0.0075(5) 0.0007(5)
O4 0.0191(6) 0.0223(7) 0.0239(6) -0.0071(5) 0.0038(5) -0.0056(5)
S1 0.01386(16) 0.01677(18) 0.01502(16) -0.00303(13) 0.00355(13) -0.00108(13)
Pd1 0.01162(7) 0.01225(7) 0.01076(7) 0.00020(6) 0.00223(5) -0.00133(6)
O5 0.0184(6) 0.0228(6) 0.0207(6) -0.0038(5) 0.0040(5) -0.0038(5)
O6 0.0233(6) 0.0217(7) 0.0310(7) 0.0048(5) 0.0008(5) -0.0049(5)
O7 0.0196(6) 0.0243(7) 0.0174(5) 0.0015(5) 0.0025(4) 0.0024(5)

loop_
_atom_type_symbol
_atom_type_description
_atom_type_scat_dispersion_real
_atom_type_scat_dispersion_imag
_atom_type_scat_source
C C 0.0033 0.0016 'International Tables Vol C Tables 4.2.6.8 and 6.1.1.4'
H H 0.0000 0.0000 'International Tables Vol C Tables 4.2.6.8 and 6.1.1.4'
N N 0.0061 0.0033 'International Tables Vol C Tables 4.2.6.8 and 6.1.1.4'
O O 0.0106 0.0060 'International Tables Vol C Tables 4.2.6.8 and 6.1.1.4'
S S 0.1246 0.1234 'International Tables Vol C Tables 4.2.6.8 and 6.1.1.4'
Pd Pd -0.9988 1.0072 'International Tables Vol C Tables 4.2.6.8 and 6.1.1.4'

loop_
_geom_angle_atom_site_label_1
_geom_angle_atom_site_label_2
_geom_angle_atom_site_label_3
_geom_angle
_geom_angle_site_symmetry_1
_geom_angle_site_symmetry_3
_geom_angle_publ_flag
N1 C1 C2 111.27(12) . . ?
N1 C1 C6 111.27(13) . . ?
C2 C1 C6 111.45(13) . . ?
C3 C2 C1 113.62(13) . . ?
N2 C3 C2 111.47(13) . . ?
N2 C3 C4 110.53(13) . . ?
C2 C3 C4 111.41(13) . . ?
C5 C4 C3 112.25(13) . . ?
N3 C5 C6 110.19(12) . . ?
N3 C5 C4 108.83(13) . . ?
C6 C5 C4 111.01(14) . . ?
C5 C6 C1 111.58(12) . . ?
C1 N1 Pd1 121.91(10) . . ?
C3 N2 Pd1 122.06(10) . . ?
O4 S1 O3 109.59(8) . . ?
O4 S1 O2 110.32(8) . . ?
O3 S1 O2 109.91(8) . . ?
O4 S1 O1 110.19(9) . . ?
O3 S1 O1 107.69(8) . . ?
O2 S1 O1 109.09(8) . . ?
N2 Pd1 N2 180.00(10) . 3 ?
N2 Pd1 N1 85.24(5) . 3 ?
N2 Pd1 N1 94.76(5) 3 3 ?
N2 Pd1 N1 94.76(5) . . ?
N2 Pd1 N1 85.24(5) 3 . ?
N1 Pd1 N1 180.00(10) 3 . ?

loop_
_geom_bond_atom_site_label_1
_geom_bond_atom_site_label_2
_geom_bond_distance
_geom_bond_site_symmetry_2
_geom_bond_publ_flag
C1 N1 1.495(2) . ?
C1 C2 1.530(2) . ?
C1 C6 1.531(2) . ?
C2 C3 1.526(2) . ?
C3 N2 1.496(2) . ?
C3 C4 1.529(2) . ?
C4 C5 1.528(2) . ?
C5 N3 1.496(2) . ?
C5 C6 1.523(2) . ?
N1 Pd1 2.0635(13) . ?
N2 Pd1 2.0550(14) . ?
O1 S1 1.4816(14) . ?
O2 S1 1.4802(13) . ?
O3 S1 1.4790(13) . ?
O4 S1 1.4746(13) . ?
Pd1 N2 2.0550(14) 3 ?
Pd1 N1 2.0635(13) 3 ?
